data_4335134
loop_
_publ_author_name
'Dong Woo Lee'
'Kang Min Ok'

_publ_section_title
;
 Na1.4InTe3.6O9.4: New Variant of a Hexagonal Tungsten Oxide (HTO)-Like
 Layered Framework Containing Both a Main-Group Cation, In3+, and a
 Lone-Pair Cation, Te4+
;
_journal_name_full 'Inorganic Chemistry'
_journal_page_first 6236
_journal_page_last 6238
_journal_paper_doi 10.1021/ic4009152
_journal_volume 52
_journal_year 2013
_chemical_formula_sum 'In Na1.4 O9.4 Te3.6'
_chemical_formula_weight 756.76
_chemical_name_systematic
;
 ?
;
_space_group_IT_number 13
_symmetry_cell_setting monoclinic
_symmetry_space_group_name_Hall '-P 2yc'
_symmetry_space_group_name_H-M 'P 1 2/c 1'
_atom_sites_solution_primary direct
_atom_sites_solution_secondary difmap
_cell_angle_alpha 90
_cell_angle_beta 107.457(2)
_cell_angle_gamma 90
_cell_formula_units_Z 4
_cell_length_a 11.2026(5)
_cell_length_b 6.7162(3)
_cell_length_c 13.0527(6)
_cell_measurement_temperature 298.0(2)
_cell_volume 936.84(7)
_computing_structure_refinement 'SHELXL-97 (Sheldrick, 1997)'
_diffrn_ambient_temperature 298.0(2)
_diffrn_measured_fraction_theta_full 0.997
_diffrn_measured_fraction_theta_max 0.997
_diffrn_measurement_device_type 'Bruker SMART BREEZE'
_diffrn_measurement_method CCD
_diffrn_radiation_monochromator graphite
_diffrn_radiation_type MoK\a
_diffrn_radiation_wavelength 0.71073
_diffrn_reflns_av_R_equivalents 0.0654
_diffrn_reflns_av_unetI/netI 0.0375
_diffrn_reflns_limit_h_max 13
_diffrn_reflns_limit_h_min -13
_diffrn_reflns_limit_k_max 7
_diffrn_reflns_limit_k_min -7
_diffrn_reflns_limit_l_max 15
_diffrn_reflns_limit_l_min -15
_diffrn_reflns_number 12314
_diffrn_reflns_theta_full 25.04
_diffrn_reflns_theta_max 25.04
_diffrn_reflns_theta_min 1.91
_exptl_absorpt_coefficient_mu 13.609
_exptl_absorpt_correction_T_max 0.64
_exptl_absorpt_correction_T_min 0.41
_exptl_absorpt_correction_type empirical
_exptl_absorpt_process_details
; 
 SADABS(Blessing, 1995) 
;
_exptl_crystal_colour Colorless
_exptl_crystal_density_diffrn 5.333
_exptl_crystal_description Block
_exptl_crystal_F_000 1630
_exptl_crystal_size_max 0.029
_exptl_crystal_size_mid 0.025
_exptl_crystal_size_min 0.014
_refine_diff_density_max 2.214
_refine_diff_density_min -2.641
_refine_diff_density_rms 0.28
_refine_ls_extinction_method none
_refine_ls_goodness_of_fit_ref 1.064
_refine_ls_matrix_type full
_refine_ls_number_parameters 140
_refine_ls_number_reflns 1657
_refine_ls_number_restraints 2
_refine_ls_restrained_S_all 1.063
_refine_ls_R_factor_all 0.039
_refine_ls_R_factor_gt 0.0299
_refine_ls_shift/su_max 0
_refine_ls_shift/su_mean 0
_refine_ls_structure_factor_coef Fsqd
_refine_ls_weighting_details 'calc w=1/[\s^2^(Fo^2^)+(0.0326P)^2^+4.1310P] where P=(Fo^2^+2Fc^2^)/3'
_refine_ls_weighting_scheme calc
_refine_ls_wR_factor_gt 0.0675
_refine_ls_wR_factor_ref 0.0705
_reflns_number_gt 1385
_reflns_number_total 1657
_reflns_threshold_expression >2s\(I)
_cod_data_source_file ic4009152_si_002_1.cif
_cod_data_source_block Na1.4InTe3.6O9.4
_cod_database_code 4335134

loop_
_symmetry_equiv_pos_as_xyz
'x, y, z'
'-x, y, -z+1/2'
'-x, -y, -z'
'x, -y, z-1/2'

loop_
_atom_site_label
_atom_site_type_symbol
_atom_site_fract_x
_atom_site_fract_y
_atom_site_fract_z
_atom_site_U_iso_or_equiv
_atom_site_adp_type
_atom_site_occupancy
_atom_site_symmetry_multiplicity
_atom_site_calc_flag
_atom_site_refinement_flags
Te1 Te 0.09135(5) 0.25506(9) 0.01030(4) 0.00894(16) Uani 1 1 d .
Te2 Te 0 0.35223(14) 0.25 0.0127(2) Uani 1 2 d S
Te3 Te -0.20445(5) -0.06164(9) 0.23738(4) 0.01222(17) Uani 1 1 d .
Te4 Te -0.56797(5) 0.25868(9) 0.00013(4) 0.01096(17) Uani 1 1 d .
In1 In 0.31192(5) 0.45586(10) 0.25528(4) 0.00884(17) Uani 1 1 d .
Na1 Na -0.2580(3) 0.2544(5) -0.0198(3) 0.0208(9) Uani 1 1 d .
Na2 Na -0.5 -0.0758(9) 0.25 0.060(2) Uani 0.88(3) 2 d SP
Te5 Te -0.5 -0.0758(9) 0.25 0.060(2) Uani 0.119(8) 2 d SP
O1 O 0.2301(5) 0.4040(8) 0.0853(4) 0.0116(14) Uani 1 1 d .
O2 O 0.1307(5) 0.0156(9) 0.0863(4) 0.0141(14) Uani 1 1 d .
O3 O -0.0242(5) 0.3509(9) 0.0808(4) 0.0120(13) Uani 1 1 d .
O4 O 0.1313(6) 0.5270(10) 0.2759(5) 0.0114(17) Uiso 0.904(9) 1 d P
O5 O 0.3060(5) 0.7658(9) 0.2166(5) 0.0185(15) Uani 1 1 d .
O6 O -0.3152(6) 0.1518(10) 0.2149(5) 0.0260(17) Uani 1 1 d .
O7 O -0.2730(5) -0.1325(9) 0.0810(4) 0.0110(13) Uani 1 1 d .
O8 O -0.4696(5) 0.1546(11) -0.0763(5) 0.0232(16) Uani 1 1 d .
O9 O 0.3862(5) 0.4948(9) 0.4262(4) 0.0140(14) Uani 1 1 d .
O10 O 0.5 0.4769(15) 0.25 0.043(3) Uani 1 2 d S

loop_
_atom_site_aniso_label
_atom_site_aniso_U_11
_atom_site_aniso_U_22
_atom_site_aniso_U_33
_atom_site_aniso_U_23
_atom_site_aniso_U_13
_atom_site_aniso_U_12
Te1 0.0101(3) 0.0099(4) 0.0064(3) 0.0005(2) 0.0018(2) 0.0005(2)
Te2 0.0107(4) 0.0139(5) 0.0128(4) 0 0.0025(3) 0
Te3 0.0142(3) 0.0098(4) 0.0132(3) 0.0004(2) 0.0050(2) -0.0018(3)
Te4 0.0127(3) 0.0127(4) 0.0077(3) 0.0014(2) 0.0035(2) 0.0015(2)
In1 0.0092(3) 0.0082(4) 0.0090(3) 0.0008(2) 0.0026(2) 0.0002(3)
Na1 0.017(2) 0.023(3) 0.023(2) -0.0035(17) 0.0066(16) -0.0038(17)
Na2 0.016(2) 0.143(6) 0.020(2) 0 0.0047(17) 0
Te5 0.016(2) 0.143(6) 0.020(2) 0 0.0047(17) 0
O1 0.013(3) 0.008(4) 0.015(3) -0.003(2) 0.005(3) -0.002(3)
O2 0.019(3) 0.011(4) 0.011(3) 0.004(3) 0.002(3) -0.002(3)
O3 0.010(3) 0.019(4) 0.009(3) -0.004(3) 0.006(2) 0.004(3)
O5 0.020(3) 0.020(4) 0.016(3) 0.006(3) 0.006(3) 0.005(3)
O6 0.039(4) 0.008(4) 0.023(4) 0.004(3) -0.003(3) 0.005(3)
O7 0.012(3) 0.012(4) 0.008(3) 0.000(3) 0.001(2) 0.002(3)
O8 0.014(3) 0.035(5) 0.021(4) -0.011(3) 0.005(3) 0.001(3)
O9 0.019(3) 0.014(4) 0.006(3) -0.005(3) -0.002(3) 0.000(3)
O10 0.019(6) 0.013(6) 0.107(10) 0 0.034(6) 0

loop_
_atom_type_symbol
_atom_type_description
_atom_type_scat_dispersion_real
_atom_type_scat_dispersion_imag
_atom_type_scat_source
O O 0.0106 0.006 'International Tables Vol C Tables 4.2.6.8 and 6.1.1.4'
Na Na 0.0362 0.0249 'International Tables Vol C Tables 4.2.6.8 and 6.1.1.4'
In In -0.7276 1.31 'International Tables Vol C Tables 4.2.6.8 and 6.1.1.4'
Te Te -0.5308 1.6751 'International Tables Vol C Tables 4.2.6.8 and 6.1.1.4'
Bi Bi -4.1077 10.2566 'International Tables Vol C Tables 4.2.6.8 and 6.1.1.4'

loop_
_geom_angle_atom_site_label_1
_geom_angle_atom_site_label_2
_geom_angle_atom_site_label_3
_geom_angle
_geom_angle_site_symmetry_1
_geom_angle_site_symmetry_3
O1 Te1 O2 99.0(2) . .
O1 Te1 O3 98.4(2) . .
O2 Te1 O3 96.9(3) . .
O4 Te2 O4 100.3(4) . 2
O4 Te2 O3 88.1(2) . 2
O4 Te2 O3 92.2(2) 2 2
O4 Te2 O3 92.2(2) . .
O4 Te2 O3 88.1(2) 2 .
O3 Te2 O3 179.5(3) 2 .
O5 Te3 O6 95.1(3) 2_545 .
O5 Te3 O7 95.5(2) 2_545 .
O6 Te3 O7 89.3(3) . .
O5 Te3 O2 83.4(2) 2_545 2
O6 Te3 O2 90.4(2) . 2
O7 Te3 O2 178.9(2) . 2
O5 Te3 Na2 41.8(2) 2_545 .
O6 Te3 Na2 53.9(2) . .
O7 Te3 Na2 87.79(16) . .
O2 Te3 Na2 91.21(15) 2 .
O5 Te3 Na1 38.20(19) 2_545 4_556
O6 Te3 Na1 97.8(2) . 4_556
O7 Te3 Na1 133.47(18) . 4_556
O2 Te3 Na1 45.54(17) 2 4_556
Na2 Te3 Na1 61.66(7) . 4_556
O8 Te4 O9 99.8(3) . 4_465
O8 Te4 O7 97.9(3) . 3_455
O9 Te4 O7 92.2(2) 4_465 3_455
O8 Te4 Na1 36.7(2) . .
O9 Te4 Na1 95.18(19) 4_465 .
O7 Te4 Na1 134.58(17) 3_455 .
O6 In1 O10 96.3(3) 2 .
O6 In1 O5 177.3(2) 2 .
O10 In1 O5 83.6(3) . .
O6 In1 O9 86.9(2) 2 .
O10 In1 O9 86.96(16) . .
O5 In1 O9 95.8(2) . .
O6 In1 O1 90.7(2) 2 .
O10 In1 O1 95.53(15) . .
O5 In1 O1 86.6(2) . .
O9 In1 O1 176.7(2) . .
O6 In1 O4 99.1(3) 2 .
O10 In1 O4 162.7(3) . .
O5 In1 O4 81.4(2) . .
O9 In1 O4 86.0(2) . .
O1 In1 O4 92.2(2) . .
O6 In1 Na1 133.90(18) 2 3_565
O10 In1 Na1 81.27(16) . 3_565
O5 In1 Na1 43.41(17) . 3_565
O9 In1 Na1 138.37(18) . 3_565
O1 In1 Na1 44.45(16) . 3_565
O4 In1 Na1 93.67(17) . 3_565
O6 In1 Na2 147.03(19) 2 1_665
O10 In1 Na2 52.1(3) . 1_665
O5 In1 Na2 33.65(16) . 1_665
O9 In1 Na2 82.76(17) . 1_665
O1 In1 Na2 100.48(15) . 1_665
O4 In1 Na2 111.25(18) . 1_665
Na1 In1 Na2 58.61(6) 3_565 1_665
O8 Na1 O5 77.0(2) . 3_565
O8 Na1 O1 111.8(3) . 3_565
O5 Na1 O1 72.8(2) 3_565 3_565
O8 Na1 O2 107.3(2) . 3
O5 Na1 O2 65.5(2) 3_565 3
O1 Na1 O2 112.8(2) 3_565 3
O8 Na1 O3 168.9(2) . .
O5 Na1 O3 114.0(2) 3_565 .
O1 Na1 O3 74.8(2) 3_565 .
O2 Na1 O3 77.1(2) 3 .
O8 Na1 O9 71.9(2) . 2
O5 Na1 O9 121.9(2) 3_565 2
O1 Na1 O9 75.1(2) 3_565 2
O2 Na1 O9 171.3(2) 3 2
O3 Na1 O9 102.3(2) . 2
O8 Na1 O7 72.6(2) . .
O5 Na1 O7 113.2(2) 3_565 .
O1 Na1 O7 173.5(2) 3_565 .
O2 Na1 O7 69.22(19) 3 .
O3 Na1 O7 100.1(2) . .
O9 Na1 O7 102.56(19) 2 .
O8 Na1 In1 89.51(19) . 3_565
O5 Na1 In1 36.58(15) 3_565 3_565
O1 Na1 In1 37.22(14) 3_565 3_565
O2 Na1 In1 93.52(16) 3 3_565
O3 Na1 In1 100.55(16) . 3_565
O9 Na1 In1 95.13(15) 2 3_565
O7 Na1 In1 149.13(16) . 3_565
O8 Na1 Te4 27.63(15) . .
O5 Na1 Te4 99.45(17) 3_565 .
O1 Na1 Te4 104.03(17) 3_565 .
O2 Na1 Te4 132.23(18) 3 .
O3 Na1 Te4 143.83(17) . .
O9 Na1 Te4 45.20(14) 2 .
O7 Na1 Te4 77.67(13) . .
In1 Na1 Te4 98.24(9) 3_565 .
O8 Na1 Te5 37.73(15) . 3_455
O5 Na1 Te5 40.26(15) 3_565 3_455
O1 Na1 Te5 99.26(19) 3_565 3_455
O2 Na1 Te5 80.84(16) 3 3_455
O3 Na1 Te5 152.41(17) . 3_455
O9 Na1 Te5 102.04(16) 2 3_455
O7 Na1 Te5 87.08(15) . 3_455
In1 Na1 Te5 64.39(10) 3_565 3_455
Te4 Na1 Te5 63.66(6) . 3_455
O8 Na1 Na2 37.73(15) . 3_455
O5 Na1 Na2 40.26(15) 3_565 3_455
O1 Na1 Na2 99.26(19) 3_565 3_455
O2 Na1 Na2 80.84(16) 3 3_455
O3 Na1 Na2 152.41(17) . 3_455
O9 Na1 Na2 102.04(16) 2 3_455
O7 Na1 Na2 87.08(15) . 3_455
In1 Na1 Na2 64.39(10) 3_565 3_455
Te4 Na1 Na2 63.66(6) . 3_455
Te5 Na1 Na2 0 3_455 3_455
O8 Na1 Te3 92.28(18) . 4
O5 Na1 Te3 27.58(14) 3_565 4
O1 Na1 Te3 87.64(16) 3_565 4
O2 Na1 Te3 38.16(13) 3 4
O3 Na1 Te3 97.05(15) . 4
O9 Na1 Te3 149.43(17) 2 4
O7 Na1 Te3 97.00(14) . 4
In1 Na1 Te3 57.85(6) 3_565 4
Te4 Na1 Te3 119.10(9) . 4
Te5 Na1 Te3 55.47(5) 3_455 4
Na2 Na1 Te3 55.47(5) 3_455 4
O8 Na2 O8 152.8(5) 4_556 3_455
O8 Na2 O5 86.1(2) 4_556 1_445
O8 Na2 O5 81.6(2) 3_455 1_445
O8 Na2 O5 81.6(2) 4_556 2_545
O8 Na2 O5 86.1(2) 3_455 2_545
O5 Na2 O5 125.9(4) 1_445 2_545
O8 Na2 O6 81.7(2) 4_556 2_455
O8 Na2 O6 114.1(2) 3_455 2_455
O5 Na2 O6 64.9(2) 1_445 2_455
O5 Na2 O6 159.3(2) 2_545 2_455
O8 Na2 O6 114.1(2) 4_556 .
O8 Na2 O6 81.7(2) 3_455 .
O5 Na2 O6 159.3(2) 1_445 .
O5 Na2 O6 64.9(2) 2_545 .
O6 Na2 O6 111.6(4) 2_455 .
O8 Na2 O10 76.4(2) 4_556 1_445
O8 Na2 O10 76.4(2) 3_455 1_445
O5 Na2 O10 63.0(2) 1_445 1_445
O5 Na2 O10 63.0(2) 2_545 1_445
O6 Na2 O10 124.18(18) 2_455 1_445
O6 Na2 O10 124.18(18) . 1_445
O8 Na2 Te3 79.12(15) 4_556 2_455
O8 Na2 Te3 101.65(15) 3_455 2_455
O5 Na2 Te3 31.75(16) 1_445 2_455
O5 Na2 Te3 151.2(3) 2_545 2_455
O6 Na2 Te3 33.52(14) 2_455 2_455
O6 Na2 Te3 143.3(2) . 2_455
O10 Na2 Te3 91.62(10) 1_445 2_455
O8 Na2 Te3 101.65(15) 4_556 .
O8 Na2 Te3 79.12(15) 3_455 .
O5 Na2 Te3 151.2(3) 1_445 .
O5 Na2 Te3 31.75(16) 2_545 .
O6 Na2 Te3 143.3(2) 2_455 .
O6 Na2 Te3 33.52(14) . .
O10 Na2 Te3 91.62(10) 1_445 .
Te3 Na2 Te3 176.8(2) 2_455 .
O8 Na2 Na1 127.7(2) 4_556 3_455
O8 Na2 Na1 39.83(17) 3_455 3_455
O5 Na2 Na1 42.90(16) 1_445 3_455
O5 Na2 Na1 115.4(2) 2_545 3_455
O6 Na2 Na1 84.67(14) 2_455 3_455
O6 Na2 Na1 117.89(14) . 3_455
O10 Na2 Na1 70.51(11) 1_445 3_455
Te3 Na2 Na1 62.87(6) 2_455 3_455
Te3 Na2 Na1 118.35(7) . 3_455
O8 Na2 Na1 39.83(17) 4_556 4_556
O8 Na2 Na1 127.7(2) 3_455 4_556
O5 Na2 Na1 115.4(2) 1_445 4_556
O5 Na2 Na1 42.90(16) 2_545 4_556
O6 Na2 Na1 117.89(14) 2_455 4_556
O6 Na2 Na1 84.67(14) . 4_556
O10 Na2 Na1 70.51(11) 1_445 4_556
Te3 Na2 Na1 118.35(7) 2_455 4_556
Te3 Na2 Na1 62.87(6) . 4_556
Na1 Na2 Na1 141.0(2) 3_455 4_556
O8 Na2 In1 72.8(2) 4_556 1_445
O8 Na2 In1 84.6(2) 3_455 1_445
O5 Na2 In1 30.41(17) 1_445 1_445
O5 Na2 In1 96.3(2) 2_545 1_445
O6 Na2 In1 90.45(15) 2_455 1_445
O6 Na2 In1 157.3(2) . 1_445
O10 Na2 In1 34.09(5) 1_445 1_445
Te3 Na2 In1 57.54(5) 2_455 1_445
Te3 Na2 In1 125.70(15) . 1_445
Na1 Na2 In1 57.01(8) 3_455 1_445
Na1 Na2 In1 89.53(12) 4_556 1_445
Te1 O1 In1 131.1(3) . .
Te1 O1 Na1 118.9(3) . 3_565
In1 O1 Na1 98.3(2) . 3_565
Te1 O2 Te3 133.9(3) . 2
Te1 O2 Na1 119.1(3) . 3
Te3 O2 Na1 96.3(2) 2 3
Te1 O3 Te2 127.1(3) . .
Te1 O3 Na1 113.1(2) . .
Te2 O3 Na1 108.3(2) . .
Te2 O4 In1 124.2(3) . .
Te3 O5 In1 120.9(3) 2_565 .
Te3 O5 Te5 106.4(3) 2_565 1_665
In1 O5 Te5 115.9(3) . 1_665
Te3 O5 Na2 106.4(3) 2_565 1_665
In1 O5 Na2 115.9(3) . 1_665
Te5 O5 Na2 0.0(3) 1_665 1_665
Te3 O5 Na1 114.2(3) 2_565 3_565
In1 O5 Na1 100.0(3) . 3_565
Te5 O5 Na1 96.8(2) 1_665 3_565
Na2 O5 Na1 96.8(2) 1_665 3_565
Te3 O6 In1 139.0(4) . 2
Te3 O6 Na2 92.6(3) . .
In1 O6 Na2 119.5(3) 2 .
Te4 O7 Te3 131.0(3) 3_455 .
Te4 O7 Na1 107.7(2) 3_455 .
Te3 O7 Na1 100.9(2) . .
Te4 O8 Te5 134.7(3) . 3_455
Te4 O8 Na2 134.7(3) . 3_455
Te5 O8 Na2 0 3_455 3_455
Te4 O8 Na1 115.7(3) . .
Te5 O8 Na1 102.4(3) 3_455 .
Na2 O8 Na1 102.4(3) 3_455 .
Te4 O9 In1 126.3(3) 4_666 .
Te4 O9 Na1 113.0(3) 4_666 2
In1 O9 Na1 107.8(2) . 2
In1 O10 In1 172.4(5) . 2_655
In1 O10 Na2 93.8(3) . 1_665
In1 O10 Na2 93.8(3) 2_655 1_665

loop_
_geom_bond_atom_site_label_1
_geom_bond_atom_site_label_2
_geom_bond_distance
_geom_bond_site_symmetry_2
Te1 O1 1.860(6) .
Te1 O2 1.872(6) .
Te1 O3 1.911(5) .
Te2 O4 1.832(6) .
Te2 O4 1.832(6) 2
Te2 O3 2.143(5) 2
Te2 O3 2.143(5) .
Te3 O5 1.846(6) 2_545
Te3 O6 1.861(7) .
Te3 O7 2.011(5) .
Te3 O2 2.260(5) 2
Te3 Na2 3.3654(6) .
Te3 Na1 3.636(3) 4_556
Te4 O8 1.832(6) .
Te4 O9 1.907(6) 4_465
Te4 O7 1.970(6) 3_455
Te4 Na1 3.559(3) .
In1 O6 2.077(7) 2
In1 O10 2.1333(9) .
In1 O5 2.138(6) .
In1 O9 2.151(5) .
In1 O1 2.160(5) .
In1 O4 2.173(6) .
In1 Na1 3.533(4) 3_565
In1 Na2 3.798(5) 1_665
Na1 O8 2.359(7) .
Na1 O5 2.465(7) 3_565
Na1 O1 2.500(7) 3_565
Na1 O2 2.611(7) 3
Na1 O3 2.634(6) .
Na1 O9 2.686(7) 2
Na1 O7 2.940(7) .
Na1 In1 3.533(4) 3_565
Na1 Te5 3.595(4) 3_455
Na1 Na2 3.595(4) 3_455
Na1 Te3 3.636(3) 4
Na2 O8 2.253(6) 4_556
Na2 O8 2.253(6) 3_455
Na2 O5 2.340(7) 1_445
Na2 O5 2.340(7) 2_545
Na2 O6 2.721(8) 2_455
Na2 O6 2.721(8) .
Na2 O10 3.004(12) 1_445
Na2 Te3 3.3654(6) 2_455
Na2 Na1 3.595(4) 3_455
Na2 Na1 3.595(4) 4_556
Na2 In1 3.798(5) 1_445
O1 Na1 2.500(7) 3_565
O2 Te3 2.260(5) 2
O2 Na1 2.611(7) 3
O5 Te3 1.846(6) 2_565
O5 Te5 2.340(7) 1_665
O5 Na2 2.340(7) 1_665
O5 Na1 2.465(7) 3_565
O6 In1 2.077(7) 2
O7 Te4 1.970(6) 3_455
O8 Te5 2.253(6) 3_455
O8 Na2 2.253(6) 3_455
O9 Te4 1.907(6) 4_666
O9 Na1 2.686(7) 2
O10 In1 2.1333(9) 2_655
O10 Na2 3.004(12) 1_665
